data_4061086
_journal_name_full Organometallics
_journal_paper_doi 10.1021/om0494869
_journal_year 2004
_chemical_formula_moiety 'C33H20N5O6Re2  S1O3C1F3  C4H10O1 C1.50H3O0.5'
_chemical_formula_sum 'C39.5 H33 F3 N5 O10.5 Re2 S'
_chemical_formula_weight 1207.17
_space_group_IT_number 2
_symmetry_cell_setting triclinic
_symmetry_space_group_name_Hall '-P 1'
_symmetry_space_group_name_H-M 'P -1'
_cell_angle_alpha 114.060(13)
_cell_angle_beta 92.889(11)
_cell_angle_gamma 99.020(10)
_cell_formula_units_Z 2
_cell_length_a 10.3373(8)
_cell_length_b 14.2816(17)
_cell_length_c 16.949(3)
_cell_measurement_temperature 200(2)
_cell_volume 2238.4(5)
_diffrn_ambient_temperature 200(2)
_exptl_crystal_density_diffrn 1.791
_cod_original_formula_sum 'C39.50 H33 F3 N5 O10.50 Re2 S'
_cod_database_code 4061086

loop_
_symmetry_equiv_pos_as_xyz
'x, y, z'
'-x, -y, -z'

loop_
_atom_site_label
_atom_site_type_symbol
_atom_site_fract_x
_atom_site_fract_y
_atom_site_fract_z
_atom_site_U_iso_or_equiv
_atom_site_adp_type
_atom_site_occupancy
_atom_site_symmetry_multiplicity
_atom_site_calc_flag
_atom_site_refinement_flags
_atom_site_disorder_assembly
_atom_site_disorder_group
C1 C 0.8911(10) 0.7396(7) 0.5268(6) 0.030(2) Uani 1 1 d . . .
C2 C 0.7315(9) 0.7812(7) 0.4179(6) 0.0260(19) Uani 1 1 d . . .
C3 C 0.7031(10) 0.5817(9) 0.3987(6) 0.036(2) Uani 1 1 d . . .
C4 C 1.4582(9) 1.2967(7) 0.3865(7) 0.029(2) Uani 1 1 d . . .
C5 C 1.7130(9) 1.2986(9) 0.3614(6) 0.032(2) Uani 1 1 d . . .
C6 C 1.6163(10) 1.2617(7) 0.4944(6) 0.030(2) Uani 1 1 d . . .
C7 C 1.4397(9) 1.0029(7) 0.3974(6) 0.0276(19) Uani 1 1 d . . .
H7 H 1.5287 1.0025 0.4139 0.033 Uiso 1 1 calc R . .
C8 C 1.3427(8) 0.9277(7) 0.4020(6) 0.0222(17) Uani 1 1 d . . .
H8 H 1.3656 0.877 0.4202 0.027 Uiso 1 1 calc R . .
C9 C 1.2081(8) 0.9268(7) 0.3791(5) 0.0205(17) Uani 1 1 d . . .
C10 C 1.1868(8) 1.0037(7) 0.3514(6) 0.028(2) Uani 1 1 d . . .
H10 H 1.0991 1.0075 0.3354 0.034 Uiso 1 1 calc R . .
C11 C 1.2899(9) 1.0734(7) 0.3470(6) 0.029(2) Uani 1 1 d . . .
H11 H 1.2711 1.1225 0.3255 0.034 Uiso 1 1 calc R . .
C12 C 1.1036(8) 0.8543(7) 0.3864(5) 0.0202(17) Uani 1 1 d . . .
C13 C 1.0123(8) 0.7970(7) 0.3956(5) 0.0223(18) Uani 1 1 d . . .
C14 C 1.0609(9) 0.5623(7) 0.4306(6) 0.0272(19) Uani 1 1 d . . .
H14 H 1.0473 0.5956 0.4899 0.033 Uiso 1 1 calc R . .
C15 C 1.1511(10) 0.4977(8) 0.4095(6) 0.033(2) Uani 1 1 d . . .
H15 H 1.1966 0.4848 0.453 0.04 Uiso 1 1 calc R . .
C16 C 1.1741(12) 0.4521(10) 0.3243(8) 0.050(3) Uani 1 1 d . . .
H16 H 1.2377 0.4084 0.3079 0.06 Uiso 1 1 calc R . .
C17 C 1.1036(13) 0.4707(10) 0.2630(7) 0.048(3) Uani 1 1 d . . .
H17 H 1.1178 0.4394 0.2036 0.057 Uiso 1 1 calc R . .
C18 C 1.0120(10) 0.5349(8) 0.2876(6) 0.030(2) Uani 1 1 d . . .
C19 C 0.9269(9) 0.5545(8) 0.2253(6) 0.029(2) Uani 1 1 d . . .
C20 C 0.9338(14) 0.5135(11) 0.1368(7) 0.055(3) Uani 1 1 d . . .
H20 H 0.9956 0.47 0.1132 0.066 Uiso 1 1 calc R . .
C21 C 0.8519(14) 0.5351(12) 0.0824(7) 0.060(4) Uani 1 1 d . . .
H21 H 0.8562 0.5073 0.0215 0.072 Uiso 1 1 calc R . .
C22 C 0.7651(11) 0.5972(11) 0.1187(7) 0.048(3) Uani 1 1 d . . .
H22 H 0.7067 0.6133 0.083 0.058 Uiso 1 1 calc R . .
C23 C 0.7613(10) 0.6374(8) 0.2080(6) 0.035(2) Uani 1 1 d . . .
H23 H 0.7001 0.6813 0.2323 0.042 Uiso 1 1 calc R . .
C24 C 1.4279(10) 1.1242(8) 0.1798(6) 0.034(2) Uani 1 1 d . . .
H24 H 1.3986 1.1888 0.203 0.04 Uiso 1 1 calc R . .
C25 C 1.3773(11) 1.0527(9) 0.0971(7) 0.040(2) Uani 1 1 d . . .
H25 H 1.3131 1.0674 0.064 0.048 Uiso 1 1 calc R . .
C26 C 1.4205(11) 0.9593(11) 0.0624(7) 0.049(3) Uani 1 1 d . . .
H26 H 1.3854 0.9085 0.0054 0.059 Uiso 1 1 calc R . .
C27 C 1.5166(10) 0.9397(8) 0.1121(6) 0.035(2) Uani 1 1 d . . .
H27 H 1.5486 0.8762 0.0893 0.042 Uiso 1 1 calc R . .
C28 C 1.5634(9) 1.0150(7) 0.1949(6) 0.0256(18) Uani 1 1 d . . .
C29 C 1.6665(8) 1.0033(7) 0.2530(6) 0.0239(18) Uani 1 1 d . . .
C30 C 1.7334(10) 0.9218(8) 0.2267(7) 0.033(2) Uani 1 1 d . . .
H30 H 1.7167 0.8702 0.1683 0.04 Uiso 1 1 calc R . .
C31 C 1.8244(9) 0.9155(8) 0.2855(7) 0.032(2) Uani 1 1 d . . .
H31 H 1.8691 0.8584 0.2684 0.039 Uiso 1 1 calc R . .
C32 C 1.8506(8) 0.9938(7) 0.3704(6) 0.0268(19) Uani 1 1 d . . .
H32 H 1.9129 0.9908 0.412 0.032 Uiso 1 1 calc R . .
C33 C 1.7843(8) 1.0752(8) 0.3923(6) 0.0256(19) Uani 1 1 d . . .
H33 H 1.8038 1.1298 0.4495 0.031 Uiso 1 1 calc R . .
C34 C 0.553(2) 0.6210(18) 0.8920(14) 0.096(6) Uani 1 1 d . . .
C101 C 0.578(2) 0.289(2) 0.8010(18) 0.152(12) Uani 1 1 d . . .
H10A H 0.5471 0.213 0.7688 0.228 Uiso 1 1 calc R . .
H10B H 0.5491 0.324 0.7663 0.228 Uiso 1 1 calc R . .
H10C H 0.5407 0.3132 0.8563 0.228 Uiso 1 1 calc R . .
C102 C 0.718(3) 0.312(3) 0.818(2) 0.160(12) Uani 1 1 d . . .
H10D H 0.7558 0.2937 0.7621 0.192 Uiso 1 1 calc R . .
H10E H 0.7488 0.3871 0.8545 0.192 Uiso 1 1 calc R . .
C103 C 0.871(4) 0.238(3) 0.868(2) 0.176(15) Uani 1 1 d . . .
H10F H 0.9273 0.3087 0.8986 0.211 Uiso 1 1 calc R . .
H10G H 0.8957 0.2099 0.8081 0.211 Uiso 1 1 calc R . .
C104 C 0.919(3) 0.180(3) 0.905(2) 0.169(13) Uani 1 1 d . . .
H10H H 0.932 0.2194 0.9688 0.253 Uiso 1 1 calc R . .
H10I H 1.003 0.1643 0.8847 0.253 Uiso 1 1 calc R . .
H10J H 0.8552 0.1146 0.8893 0.253 Uiso 1 1 calc R . .
O111 O 0.2099(19) 0.9124(16) 0.8953(12) 0.062(5) Uiso 0.5 1 d P . .
C202 C 0.122(3) 0.870(2) 0.8697(19) 0.062(7) Uiso 0.5 1 d P . .
C203 C 0.124(5) 0.764(4) 0.860(3) 0.117(15) Uiso 0.5 1 d P . .
H20D H 0.0995 0.7153 0.7988 0.176 Uiso 0.5 1 calc PR . .
H20E H 0.0611 0.746 0.8954 0.176 Uiso 0.5 1 calc PR . .
H20F H 0.213 0.7606 0.88 0.176 Uiso 0.5 1 calc PR . .
F1 F 0.4691(11) 0.6839(14) 0.8913(11) 0.151(6) Uani 1 1 d . . .
F2 F 0.5087(14) 0.5708(14) 0.9406(12) 0.168(7) Uani 1 1 d . . .
F3 F 0.5418(17) 0.5472(12) 0.8124(10) 0.175(7) Uani 1 1 d . . .
N1 N 1.4176(6) 1.0759(5) 0.3716(4) 0.0183(14) Uani 1 1 d . . .
N2 N 0.9903(7) 0.5807(5) 0.3707(4) 0.0212(15) Uani 1 1 d . . .
N3 N 0.8405(8) 0.6169(6) 0.2612(5) 0.0282(17) Uani 1 1 d . . .
N4 N 1.5183(7) 1.1059(6) 0.2295(5) 0.0220(15) Uani 1 1 d . . .
N5 N 1.6913(7) 1.0808(6) 0.3351(5) 0.0206(14) Uani 1 1 d . . .
O1 O 0.9167(7) 0.7709(6) 0.6001(4) 0.0411(18) Uani 1 1 d . . .
O2 O 0.6540(7) 0.8329(6) 0.4240(5) 0.0413(18) Uani 1 1 d . . .
O3 O 0.6141(8) 0.5223(6) 0.3984(6) 0.054(2) Uani 1 1 d . . .
O4 O 1.3856(7) 1.3526(6) 0.3958(5) 0.0401(18) Uani 1 1 d . . .
O5 O 1.8004(8) 1.3602(6) 0.3582(6) 0.0444(19) Uani 1 1 d . . .
O6 O 1.6391(8) 1.2968(6) 0.5680(5) 0.0438(19) Uani 1 1 d . . .
O7 O 0.7022(12) 0.7642(9) 1.0157(6) 0.082(3) Uani 1 1 d . . .
O8 O 0.7905(11) 0.6144(8) 0.9300(6) 0.065(3) Uani 1 1 d . . .
O9 O 0.7452(11) 0.7320(8) 0.8683(7) 0.071(3) Uani 1 1 d . . .
O10 O 0.7570(19) 0.255(3) 0.8589(16) 0.203(13) Uani 1 1 d . . .
C201 C 0.022(4) 0.862(4) 0.808(3) 0.110(14) Uiso 0.5 1 d P . .
H20A H 0.0188 0.9323 0.8123 0.165 Uiso 0.5 1 calc PR . .
H20B H -0.0626 0.8319 0.8198 0.165 Uiso 0.5 1 calc PR . .
H20C H 0.0399 0.8179 0.75 0.165 Uiso 0.5 1 calc PR . .
Re1 Re 0.85247(3) 0.68736(2) 0.40219(2) 0.01919(12) Uani 1 1 d . . .
Re2 Re 1.57374(3) 1.19945(2) 0.36882(2) 0.01880(12) Uani 1 1 d . . .
S1 S 0.7175(3) 0.6920(2) 0.93163(17) 0.0400(6) Uani 1 1 d . . .

loop_
_atom_site_aniso_label
_atom_site_aniso_U_11
_atom_site_aniso_U_22
_atom_site_aniso_U_33
_atom_site_aniso_U_23
_atom_site_aniso_U_13
_atom_site_aniso_U_12
C1 0.035(5) 0.024(5) 0.039(5) 0.019(4) 0.016(4) 0.011(4)
C2 0.026(4) 0.008(4) 0.043(5) 0.010(4) 0.006(4) 0.000(3)
C3 0.036(5) 0.040(6) 0.034(5) 0.016(5) 0.009(4) 0.009(5)
C4 0.024(4) 0.011(4) 0.047(5) 0.008(4) 0.009(4) 0.004(3)
C5 0.026(5) 0.044(6) 0.032(5) 0.021(4) 0.004(4) 0.011(4)
C6 0.038(5) 0.019(5) 0.038(5) 0.015(4) 0.009(4) 0.003(4)
C7 0.019(4) 0.028(5) 0.039(5) 0.015(4) 0.005(4) 0.008(4)
C8 0.019(4) 0.022(4) 0.037(4) 0.023(4) 0.004(3) 0.005(3)
C9 0.019(4) 0.023(4) 0.026(4) 0.014(4) 0.007(3) 0.010(3)
C10 0.018(4) 0.031(5) 0.048(5) 0.029(4) 0.000(4) 0.007(4)
C11 0.024(4) 0.028(5) 0.045(5) 0.024(4) 0.003(4) 0.014(4)
C12 0.018(4) 0.023(4) 0.025(4) 0.016(3) 0.004(3) 0.001(3)
C13 0.024(4) 0.026(5) 0.022(4) 0.013(3) 0.000(3) 0.013(4)
C14 0.027(4) 0.025(5) 0.034(5) 0.018(4) 0.003(4) 0.002(4)
C15 0.037(5) 0.038(6) 0.042(5) 0.030(5) 0.002(4) 0.019(4)
C16 0.054(7) 0.058(8) 0.051(6) 0.024(6) 0.010(5) 0.041(6)
C17 0.067(8) 0.054(7) 0.034(5) 0.021(5) 0.014(5) 0.039(6)
C18 0.033(5) 0.025(5) 0.035(5) 0.012(4) 0.005(4) 0.011(4)
C19 0.033(5) 0.031(5) 0.031(4) 0.020(4) -0.001(4) 0.007(4)
C20 0.077(9) 0.062(8) 0.034(5) 0.016(6) 0.016(6) 0.042(7)
C21 0.072(9) 0.082(10) 0.031(5) 0.024(6) 0.004(6) 0.028(8)
C22 0.039(6) 0.079(9) 0.044(6) 0.039(6) -0.009(5) 0.028(6)
C23 0.040(5) 0.034(6) 0.033(5) 0.015(4) -0.003(4) 0.011(4)
C24 0.037(5) 0.037(6) 0.037(5) 0.025(5) -0.002(4) 0.014(4)
C25 0.038(5) 0.048(7) 0.039(5) 0.023(5) -0.004(4) 0.015(5)
C26 0.043(6) 0.065(8) 0.033(5) 0.018(5) -0.007(5) 0.002(6)
C27 0.039(5) 0.030(5) 0.030(5) 0.008(4) 0.002(4) 0.008(4)
C28 0.031(5) 0.019(4) 0.030(4) 0.012(4) 0.008(4) 0.011(4)
C29 0.023(4) 0.023(5) 0.032(4) 0.015(4) 0.009(3) 0.009(4)
C30 0.031(5) 0.027(5) 0.038(5) 0.009(4) 0.004(4) 0.009(4)
C31 0.028(5) 0.029(5) 0.049(6) 0.021(5) 0.003(4) 0.017(4)
C32 0.018(4) 0.030(5) 0.043(5) 0.023(4) 0.004(4) 0.010(4)
C33 0.013(4) 0.033(5) 0.036(5) 0.019(4) 0.002(3) 0.007(4)
C34 0.087(13) 0.108(16) 0.091(13) 0.050(13) -0.017(11) 0.004(12)
C101 0.113(19) 0.16(3) 0.15(2) 0.020(19) 0.031(17) 0.081(19)
C102 0.14(3) 0.16(3) 0.16(3) 0.04(2) 0.00(2) 0.08(2)
C103 0.24(4) 0.15(3) 0.13(2) 0.04(2) -0.03(2) 0.09(3)
C104 0.107(19) 0.25(4) 0.21(3) 0.16(3) 0.00(2) 0.02(2)
F1 0.058(6) 0.214(17) 0.225(17) 0.137(15) -0.004(8) 0.030(8)
F2 0.114(10) 0.207(17) 0.217(17) 0.151(15) -0.002(11) -0.045(11)
F3 0.200(16) 0.135(13) 0.123(11) 0.033(10) -0.096(11) -0.055(11)
N1 0.013(3) 0.019(4) 0.028(3) 0.015(3) 0.005(3) 0.005(3)
N2 0.029(4) 0.011(3) 0.024(3) 0.009(3) 0.002(3) 0.001(3)
N3 0.028(4) 0.033(5) 0.033(4) 0.021(4) 0.006(3) 0.012(3)
N4 0.025(4) 0.022(4) 0.029(3) 0.017(3) 0.009(3) 0.011(3)
N5 0.017(3) 0.021(4) 0.029(4) 0.017(3) 0.001(3) 0.001(3)
O1 0.045(4) 0.049(5) 0.030(4) 0.014(3) 0.002(3) 0.021(4)
O2 0.034(4) 0.043(5) 0.062(5) 0.030(4) 0.015(3) 0.025(3)
O3 0.042(4) 0.033(4) 0.088(6) 0.033(4) 0.009(4) -0.012(4)
O4 0.031(4) 0.031(4) 0.072(5) 0.030(4) 0.011(4) 0.019(3)
O5 0.037(4) 0.035(4) 0.068(5) 0.031(4) 0.010(4) -0.001(3)
O6 0.061(5) 0.031(4) 0.035(4) 0.010(3) 0.007(3) 0.006(4)
O7 0.100(8) 0.078(7) 0.056(6) 0.001(5) 0.009(5) 0.056(6)
O8 0.101(8) 0.067(6) 0.051(5) 0.033(5) 0.028(5) 0.053(6)
O9 0.077(7) 0.075(7) 0.094(7) 0.061(6) 0.026(6) 0.034(6)
O10 0.099(13) 0.39(4) 0.24(2) 0.22(3) 0.060(14) 0.120(19)
Re1 0.01724(18) 0.01645(19) 0.02774(19) 0.01253(14) 0.00419(13) 0.00459(13)
Re2 0.01713(18) 0.0163(2) 0.02861(19) 0.01401(14) 0.00344(13) 0.00604(13)
S1 0.0498(15) 0.0436(16) 0.0401(13) 0.0221(12) 0.0151(12) 0.0309(13)

loop_
_geom_bond_atom_site_label_1
_geom_bond_atom_site_label_2
_geom_bond_distance
_geom_bond_site_symmetry_2
_geom_bond_publ_flag
C1 O1 1.136(12) . ?
C1 Re1 1.928(10) . ?
C2 O2 1.153(11) . ?
C2 Re1 1.923(9) . ?
C3 O3 1.148(13) . ?
C3 Re1 1.963(11) . ?
C4 O4 1.150(11) . ?
C4 Re2 1.913(9) . ?
C5 O5 1.180(12) . ?
C5 Re2 1.901(10) . ?
C6 O6 1.134(12) . ?
C6 Re2 1.938(10) . ?
C7 N1 1.329(12) . ?
C7 C8 1.380(12) . ?
C8 C9 1.422(11) . ?
C9 C10 1.401(12) . ?
C9 C12 1.423(11) . ?
C10 C11 1.367(13) . ?
C11 N1 1.355(11) . ?
C12 C13 1.209(12) . ?
C13 Re1 2.131(9) . ?
C14 N2 1.354(12) . ?
C14 C15 1.372(14) . ?
C15 C16 1.373(15) . ?
C16 C17 1.375(15) . ?
C17 C18 1.383(15) . ?
C18 N2 1.338(12) . ?
C18 C19 1.481(13) . ?
C19 N3 1.350(12) . ?
C19 C20 1.381(14) . ?
C20 C21 1.376(17) . ?
C21 C22 1.353(18) . ?
C22 C23 1.389(15) . ?
C23 N3 1.336(12) . ?
C24 N4 1.351(11) . ?
C24 C25 1.367(14) . ?
C25 C26 1.378(17) . ?
C26 C27 1.404(15) . ?
C27 C28 1.377(12) . ?
C28 N4 1.358(11) . ?
C28 C29 1.490(12) . ?
C29 N5 1.358(11) . ?
C29 C30 1.375(13) . ?
C30 C31 1.375(14) . ?
C31 C32 1.396(14) . ?
C32 C33 1.372(13) . ?
C33 N5 1.364(11) . ?
C34 F3 1.32(2) . ?
C34 F1 1.34(2) . ?
C34 F2 1.35(2) . ?
C34 S1 1.78(2) . ?
C101 C102 1.42(3) . ?
C102 O10 1.36(3) . ?
C103 O10 1.25(3) . ?
C103 C104 1.36(3) . ?
O111 C202 0.98(3) . ?
C202 C201 1.39(5) . ?
C202 C203 1.45(5) . ?
N1 Re2 2.214(7) . ?
N2 Re1 2.175(8) . ?
N3 Re1 2.170(8) . ?
N4 Re2 2.177(7) . ?
N5 Re2 2.146(7) . ?
O7 S1 1.412(9) . ?
O8 S1 1.428(9) . ?
O9 S1 1.428(10) . ?
